data_4079625
loop_
_publ_author_name
'Zhu, Yuyang'
'Day, Cynthia S.'
'Jones, Amanda C.'

_publ_section_title
;
 Synthesis and Structure of Cationic Phosphine Gold(I) Enol Ether
 Complexes
;
_journal_issue 21
_journal_name_full Organometallics
_journal_page_first 7332
_journal_paper_doi 10.1021/om300893q
_journal_volume 31
_journal_year 2012
_chemical_formula_sum 'C16 H35 Au F6 O P Sb'
_chemical_formula_weight 707.13
_chemical_name_systematic
; 
 ? 
;
_space_group_IT_number 4
_symmetry_cell_setting monoclinic
_symmetry_space_group_name_Hall 'P 2yb'
_symmetry_space_group_name_H-M 'P 1 21 1'
_atom_sites_solution_hydrogens geom
_atom_sites_solution_primary direct
_atom_sites_solution_secondary difmap
_audit_creation_method SHELXTL
_cell_angle_alpha 90.00
_cell_angle_beta 111.4860(10)
_cell_angle_gamma 90.00
_cell_formula_units_Z 2
_cell_length_a 8.2207(12)
_cell_length_b 15.516(2)
_cell_length_c 9.7572(14)
_cell_measurement_reflns_used 9926
_cell_measurement_temperature 193(2)
_cell_measurement_theta_max 30.18
_cell_measurement_theta_min 4.06
_cell_volume 1158.1(3)
_computing_cell_refinement 'Bruker APEX2'
_computing_data_collection 'Bruker SMART'
_computing_data_reduction 'Bruker APEX2'
_computing_molecular_graphics 'Bruker APEX2'
_computing_publication_material 'Bruker APEX2'
_computing_structure_refinement 'Bruker APEX2'
_computing_structure_solution 'Bruker APEX2'
_diffrn_ambient_temperature 193(2)
_diffrn_measured_fraction_theta_full 0.997
_diffrn_measured_fraction_theta_max 0.997
_diffrn_measurement_device_type 'Bruker APEX CCD'
_diffrn_measurement_method '\f and \w scans'
_diffrn_radiation_monochromator graphite
_diffrn_radiation_source 'fine-focus sealed tube'
_diffrn_radiation_type MoK\a
_diffrn_radiation_wavelength 0.71073
_diffrn_reflns_av_R_equivalents 0.0384
_diffrn_reflns_av_sigmaI/netI 0.0459
_diffrn_reflns_limit_h_max 11
_diffrn_reflns_limit_h_min -11
_diffrn_reflns_limit_k_max 21
_diffrn_reflns_limit_k_min -21
_diffrn_reflns_limit_l_max 13
_diffrn_reflns_limit_l_min -13
_diffrn_reflns_number 15806
_diffrn_reflns_theta_full 29.40
_diffrn_reflns_theta_max 29.40
_diffrn_reflns_theta_min 3.83
_exptl_absorpt_coefficient_mu 7.612
_exptl_absorpt_correction_T_max 0.6580
_exptl_absorpt_correction_T_min 0.2162
_exptl_absorpt_correction_type multi-scan
_exptl_absorpt_process_details
;
 Data were corrected for absorption effects using the 
 multi-scan technique (SADABS). The ratio of minimum
 to maximum apparent transmission was 0.572. The
 calculated minimum and maximum transmission
 coefficients (based on crystal size) are  0.2162  0.6580. 
;
_exptl_crystal_colour colourless
_exptl_crystal_density_diffrn 2.028
_exptl_crystal_density_method 'not measured'
_exptl_crystal_description irregular
_exptl_crystal_F_000 676
_exptl_crystal_size_max 0.29
_exptl_crystal_size_mid 0.24
_exptl_crystal_size_min 0.06
_refine_diff_density_max 2.319
_refine_diff_density_min -0.708
_refine_diff_density_rms 0.140
_refine_ls_abs_structure_details 'Flack H D (1983), Acta Cryst. A39, 876-881'
_refine_ls_abs_structure_Flack 0.00(1)
_refine_ls_extinction_method none
_refine_ls_goodness_of_fit_ref 1.051
_refine_ls_hydrogen_treatment mixed
_refine_ls_matrix_type full
_refine_ls_number_parameters 274
_refine_ls_number_reflns 6357
_refine_ls_number_restraints 20
_refine_ls_restrained_S_all 1.066
_refine_ls_R_factor_all 0.0322
_refine_ls_R_factor_gt 0.0299
_refine_ls_shift/su_max 0.011
_refine_ls_shift/su_mean 0.000
_refine_ls_structure_factor_coef Fsqd
_refine_ls_weighting_details 'calc w=1/[\s^2^(Fo^2^)+(0.0368P)^2^+0.4153P] where P=(Fo^2^+2Fc^2^)/3'
_refine_ls_weighting_scheme calc
_refine_ls_wR_factor_gt 0.0757
_refine_ls_wR_factor_ref 0.0777
_reflns_number_gt 5922
_reflns_number_total 6357
_reflns_threshold_expression >2sigma(I)
_cod_data_source_file om300893q_si_001.cif
_cod_data_source_block a44s_1b
_cod_depositor_comments
;
The following automatic conversions were performed:

'_symmetry_cell_setting' value 'Monoclinic' changed to 'monoclinic'
according to /home/saulius/struct/CIF-dictionaries/cif_core.dic
dictionary named 'cif_core.dic' version 2.4.2 from 2011-04-26.

Automatic conversion script
Id: cif_fix_values 1891 2012-01-12 08:04:46Z andrius 
;
_cod_original_sg_symbol_H-M P2(1)
_cod_database_code 4079625

loop_
_symmetry_equiv_pos_as_xyz
'x, y, z'
'-x, y+1/2, -z'

loop_
_atom_site_label
_atom_site_type_symbol
_atom_site_fract_x
_atom_site_fract_y
_atom_site_fract_z
_atom_site_U_iso_or_equiv
_atom_site_adp_type
_atom_site_occupancy
_atom_site_symmetry_multiplicity
_atom_site_calc_flag
_atom_site_refinement_flags
_atom_site_disorder_assembly
_atom_site_disorder_group
Au1 Au 0.050411(16) -0.06362(3) 0.222623(13) 0.03286(6) Uani 1 1 d . . .
Sb1 Sb 0.00071(19) 0.18634(7) 0.50020(16) 0.03903(7) Uani 1 1 d . . .
F1 F 0.0956(19) 0.1804(9) 0.3598(13) 0.129(5) Uani 1 1 d . A .
F2 F -0.0891(14) 0.0761(7) 0.4560(14) 0.112(4) Uani 1 1 d . A .
F6 F -0.1984(16) 0.2379(7) 0.3737(13) 0.099(4) Uani 1 1 d . A .
F3 F 0.091(2) 0.2933(8) 0.5056(17) 0.075(4) Uani 0.50 1 d P A 1
F4 F -0.046(2) 0.2114(8) 0.6720(14) 0.057(3) Uani 0.50 1 d P A 1
F5 F 0.213(3) 0.1508(14) 0.631(3) 0.082(7) Uani 0.50 1 d P A 1
F3' F 0.1144(18) 0.2886(9) 0.5977(11) 0.057(3) Uani 0.50 1 d P A 2
F4' F -0.1170(14) 0.1809(7) 0.6356(15) 0.044(2) Uani 0.50 1 d P A 2
F5' F 0.196(3) 0.1204(14) 0.627(2) 0.060(4) Uani 0.50 1 d P A 2
P1 P -0.15666(11) -0.0647(3) -0.00986(10) 0.02758(17) Uani 1 1 d . . .
C1 C 0.2410(5) -0.0649(10) 0.4487(5) 0.0402(10) Uani 1 1 d . . .
H1A H 0.2216 -0.1157 0.4831 0.048 Uiso 1 1 d . . .
H1B H 0.2159 -0.0003 0.4716 0.048 Uiso 1 1 d . . .
C2 C 0.3738(7) -0.0447(4) 0.3962(6) 0.047(2) Uani 1 1 d D . .
C3 C 0.4263(17) 0.0519(8) 0.3790(12) 0.058(4) Uani 1 1 d D . .
H3A H 0.4679 0.0801 0.4756 0.087 Uiso 1 1 calc R . .
H3B H 0.3241 0.0828 0.3122 0.087 Uiso 1 1 calc R . .
H3C H 0.5193 0.0524 0.3387 0.087 Uiso 1 1 calc R . .
C4 C 0.4385(19) -0.1856(8) 0.3715(16) 0.061(3) Uani 1 1 d . . .
H4A H 0.5487 -0.2152 0.4255 0.091 Uiso 1 1 calc R . .
H4B H 0.3862 -0.2102 0.2724 0.091 Uiso 1 1 calc R . .
H4C H 0.3579 -0.1928 0.4239 0.091 Uiso 1 1 calc R . .
O1 O 0.4704(5) -0.0991(3) 0.3610(5) 0.0487(9) Uani 1 1 d . . .
C5 C -0.2999(13) -0.1629(6) -0.0327(11) 0.043(3) Uani 1 1 d D . .
C6 C -0.4740(8) -0.1540(5) -0.1696(8) 0.0563(16) Uani 1 1 d D . .
H6A H -0.5464 -0.2053 -0.1774 0.084 Uiso 1 1 calc R . .
H6B H -0.4470 -0.1483 -0.2590 0.084 Uiso 1 1 calc R . .
H6C H -0.5376 -0.1028 -0.1581 0.084 Uiso 1 1 calc R . .
C7 C -0.1977(17) -0.2444(7) -0.0230(18) 0.093(5) Uani 1 1 d D . .
H7A H -0.0770 -0.2359 0.0452 0.140 Uiso 1 1 calc R . .
H7B H -0.1980 -0.2592 -0.1207 0.140 Uiso 1 1 calc R . .
H7C H -0.2512 -0.2913 0.0130 0.140 Uiso 1 1 calc R . .
C8 C -0.3615(19) -0.1645(8) 0.0955(14) 0.067(3) Uani 1 1 d D . .
H8A H -0.4370 -0.2147 0.0866 0.100 Uiso 1 1 calc R . .
H8B H -0.4272 -0.1118 0.0950 0.100 Uiso 1 1 calc R . .
H8C H -0.2602 -0.1681 0.1879 0.100 Uiso 1 1 calc R . .
C9 C -0.0377(5) -0.0619(7) -0.1423(4) 0.0382(10) Uani 1 1 d D . .
C10 C 0.0961(17) 0.0113(9) -0.1025(18) 0.090(5) Uani 1 1 d D . .
H10A H 0.1466 0.0164 -0.1789 0.135 Uiso 1 1 calc R . .
H10B H 0.1891 -0.0011 -0.0076 0.135 Uiso 1 1 calc R . .
H10C H 0.0384 0.0655 -0.0956 0.135 Uiso 1 1 calc R . .
C11 C 0.0654(19) -0.1451(8) -0.1276(17) 0.085(4) Uani 1 1 d D . .
H11A H -0.0099 -0.1893 -0.1915 0.128 Uiso 1 1 calc R . .
H11B H 0.1069 -0.1648 -0.0251 0.128 Uiso 1 1 calc R . .
H11C H 0.1658 -0.1348 -0.1569 0.128 Uiso 1 1 calc R . .
C12 C -0.1567(9) -0.0391(5) -0.3030(6) 0.056(2) Uani 1 1 d D . .
H12A H -0.0876 -0.0408 -0.3662 0.085 Uiso 1 1 calc R . .
H12B H -0.2052 0.0188 -0.3054 0.085 Uiso 1 1 calc R . .
H12C H -0.2522 -0.0810 -0.3386 0.085 Uiso 1 1 calc R . .
C13 C -0.2903(14) 0.0375(7) -0.0341(10) 0.048(3) Uani 1 1 d D . .
C14 C -0.3901(10) 0.0657(5) -0.1977(8) 0.0574(16) Uani 1 1 d D . .
H14A H -0.4570 0.1182 -0.1998 0.086 Uiso 1 1 calc R . .
H14B H -0.4700 0.0196 -0.2506 0.086 Uiso 1 1 calc R . .
H14C H -0.3057 0.0768 -0.2452 0.086 Uiso 1 1 calc R . .
C15 C -0.3987(19) 0.0387(8) 0.0616(16) 0.085(5) Uani 1 1 d D . .
H15A H -0.4417 0.0973 0.0649 0.127 Uiso 1 1 calc R . .
H15B H -0.3267 0.0202 0.1615 0.127 Uiso 1 1 calc R . .
H15C H -0.4982 -0.0005 0.0206 0.127 Uiso 1 1 calc R . .
C16 C -0.1597(18) 0.1139(7) 0.0201(19) 0.098(5) Uani 1 1 d D . .
H16A H -0.2249 0.1680 0.0096 0.147 Uiso 1 1 calc R . .
H16B H -0.0859 0.1168 -0.0391 0.147 Uiso 1 1 calc R . .
H16C H -0.0861 0.1052 0.1238 0.147 Uiso 1 1 calc R . .

loop_
_atom_site_aniso_label
_atom_site_aniso_U_11
_atom_site_aniso_U_22
_atom_site_aniso_U_33
_atom_site_aniso_U_23
_atom_site_aniso_U_13
_atom_site_aniso_U_12
Au1 0.02629(8) 0.04172(8) 0.02692(8) 0.0000(2) 0.00544(5) 0.0003(2)
Sb1 0.04238(15) 0.03965(13) 0.03415(13) 0.00053(9) 0.01295(11) 0.00588(9)
F1 0.169(12) 0.175(11) 0.091(7) 0.056(7) 0.106(9) 0.086(9)
F2 0.102(7) 0.058(4) 0.141(11) -0.037(6) 0.004(7) 0.000(4)
F6 0.103(8) 0.092(7) 0.070(7) 0.001(5) -0.008(5) 0.054(5)
F3 0.116(11) 0.043(5) 0.057(6) 0.000(5) 0.021(6) -0.043(6)
F4 0.065(7) 0.053(5) 0.044(5) -0.011(4) 0.010(5) 0.004(5)
F5 0.046(7) 0.072(11) 0.089(12) 0.005(8) -0.020(7) 0.012(7)
F3' 0.080(7) 0.062(5) 0.031(4) -0.016(4) 0.022(4) -0.035(5)
F4' 0.033(5) 0.046(5) 0.057(7) 0.003(5) 0.021(5) 0.007(4)
F5' 0.049(8) 0.085(12) 0.046(7) 0.006(7) 0.016(6) 0.022(7)
P1 0.0223(4) 0.0320(4) 0.0261(4) -0.0039(16) 0.0061(3) 0.0005(15)
C1 0.036(2) 0.054(3) 0.0276(18) 0.019(5) 0.0086(16) 0.009(6)
C2 0.033(2) 0.075(7) 0.0259(19) -0.004(2) 0.0016(17) 0.007(2)
C3 0.044(6) 0.094(9) 0.030(4) 0.006(4) 0.007(4) -0.007(5)
C4 0.054(7) 0.057(5) 0.072(8) 0.014(5) 0.025(6) -0.007(4)
O1 0.036(2) 0.054(2) 0.054(2) -0.0002(18) 0.0138(19) 0.0067(16)
C5 0.035(5) 0.034(4) 0.050(6) -0.001(4) 0.004(4) -0.009(4)
C6 0.034(3) 0.068(4) 0.055(4) -0.008(3) 0.003(3) -0.017(3)
C7 0.095(9) 0.041(5) 0.185(14) -0.033(6) 0.099(10) -0.029(5)
C8 0.072(6) 0.048(5) 0.106(8) 0.001(5) 0.061(6) -0.006(4)
C9 0.0311(17) 0.053(2) 0.0323(19) 0.018(5) 0.0136(16) 0.004(6)
C10 0.069(7) 0.102(10) 0.135(13) -0.032(8) 0.080(8) -0.020(6)
C11 0.105(10) 0.069(7) 0.113(10) 0.012(6) 0.077(8) 0.049(6)
C12 0.053(3) 0.083(6) 0.033(3) 0.004(2) 0.015(2) -0.003(3)
C13 0.048(6) 0.063(7) 0.031(5) -0.001(5) 0.013(4) 0.028(5)
C14 0.048(4) 0.052(3) 0.058(4) 0.012(3) 0.003(3) 0.014(3)
C15 0.091(9) 0.051(6) 0.148(13) -0.008(7) 0.086(9) 0.022(5)
C16 0.092(8) 0.021(4) 0.196(15) 0.012(6) 0.070(9) 0.005(4)

loop_
_atom_type_symbol
_atom_type_description
_atom_type_scat_dispersion_real
_atom_type_scat_dispersion_imag
_atom_type_scat_source
C C 0.0033 0.0016 'International Tables Vol C Tables 4.2.6.8 and 6.1.1.4'
H H 0.0000 0.0000 'International Tables Vol C Tables 4.2.6.8 and 6.1.1.4'
O O 0.0106 0.0060 'International Tables Vol C Tables 4.2.6.8 and 6.1.1.4'
F F 0.0171 0.0103 'International Tables Vol C Tables 4.2.6.8 and 6.1.1.4'
P P 0.1023 0.0942 'International Tables Vol C Tables 4.2.6.8 and 6.1.1.4'
Sb Sb -0.5866 1.5461 'International Tables Vol C Tables 4.2.6.8 and 6.1.1.4'
Au Au -2.0133 8.8022 'International Tables Vol C Tables 4.2.6.8 and 6.1.1.4'

loop_
_geom_angle_atom_site_label_1
_geom_angle_atom_site_label_2
_geom_angle_atom_site_label_3
_geom_angle
C1 Au1 P1 177.7(2)
C1 Au1 C2 32.69(18)
P1 Au1 C2 149.60(13)
F3 Sb1 F1 77.5(7)
F3 Sb1 F5 88.9(9)
F1 Sb1 F5 87.0(10)
F3 Sb1 F6 82.8(7)
F1 Sb1 F6 92.2(6)
F5 Sb1 F6 171.6(9)
F3 Sb1 F2 168.1(8)
F1 Sb1 F2 91.3(7)
F5 Sb1 F2 94.6(8)
F6 Sb1 F2 93.7(5)
F3 Sb1 F4 90.0(7)
F1 Sb1 F4 164.7(9)
F5 Sb1 F4 84.0(11)
F6 Sb1 F4 94.9(6)
F2 Sb1 F4 101.7(6)
F3 Sb1 F4' 109.1(7)
F1 Sb1 F4' 172.9(9)
F5 Sb1 F4' 95.7(10)
F6 Sb1 F4' 86.0(5)
F2 Sb1 F4' 82.0(6)
F4 Sb1 F4' 22.2(4)
F3 Sb1 F3' 26.3(6)
F1 Sb1 F3' 98.7(6)
F5 Sb1 F3' 74.7(9)
F6 Sb1 F3' 97.2(6)
F2 Sb1 F3' 164.8(5)
F4 Sb1 F3' 67.0(6)
F4' Sb1 F3' 88.4(5)
F3 Sb1 F5' 103.5(9)
F1 Sb1 F5' 88.2(6)
F5 Sb1 F5' 14.7(11)
F6 Sb1 F5' 173.7(9)
F2 Sb1 F5' 79.9(8)
F4 Sb1 F5' 86.2(6)
F4' Sb1 F5' 92.7(6)
F3' Sb1 F5' 88.9(8)
C9 P1 C5 113.3(5)
C9 P1 C13 108.5(5)
C5 P1 C13 110.7(3)
C9 P1 Au1 107.19(13)
C5 P1 Au1 109.2(3)
C13 P1 Au1 107.7(3)
C2 C1 Au1 89.8(3)
C2 C1 H1A 127.2(10)
Au1 C1 H1A 103.1(7)
C2 C1 H1B 96.0(9)
Au1 C1 H1B 94.7(4)
H1A C1 H1B 132.6(5)
O1 C2 C1 126.2(8)
O1 C2 C3 111.8(7)
C1 C2 C3 121.9(9)
O1 C2 Au1 109.7(4)
C1 C2 Au1 57.5(2)
C3 C2 Au1 106.9(5)
C2 C3 H3A 109.5
C2 C3 H3B 109.5
H3A C3 H3B 109.5
C2 C3 H3C 109.5
H3A C3 H3C 109.5
H3B C3 H3C 109.5
O1 C4 H4A 109.5
O1 C4 H4B 109.5
H4A C4 H4B 109.5
O1 C4 H4C 109.5
H4A C4 H4C 109.5
H4B C4 H4C 109.5
C2 O1 C4 117.7(8)
C7 C5 C8 106.5(9)
C7 C5 C6 116.4(9)
C8 C5 C6 103.2(8)
C7 C5 P1 111.2(8)
C8 C5 P1 107.4(7)
C6 C5 P1 111.4(6)
C5 C6 H6A 109.5
C5 C6 H6B 109.5
H6A C6 H6B 109.5
C5 C6 H6C 109.5
H6A C6 H6C 109.5
H6B C6 H6C 109.5
C5 C7 H7A 109.5
C5 C7 H7B 109.5
H7A C7 H7B 109.5
C5 C7 H7C 109.5
H7A C7 H7C 109.5
H7B C7 H7C 109.5
C5 C8 H8A 109.5
C5 C8 H8B 109.5
H8A C8 H8B 109.5
C5 C8 H8C 109.5
H8A C8 H8C 109.5
H8B C8 H8C 109.5
C11 C9 C10 106.4(6)
C11 C9 C12 114.2(8)
C10 C9 C12 102.4(8)
C11 C9 P1 109.1(7)
C10 C9 P1 110.4(7)
C12 C9 P1 113.8(3)
C9 C10 H10A 109.5
C9 C10 H10B 109.5
H10A C10 H10B 109.5
C9 C10 H10C 109.5
H10A C10 H10C 109.5
H10B C10 H10C 109.5
C9 C11 H11A 109.5
C9 C11 H11B 109.5
H11A C11 H11B 109.5
C9 C11 H11C 109.5
H11A C11 H11C 109.5
H11B C11 H11C 109.5
C9 C12 H12A 109.5
C9 C12 H12B 109.5
H12A C12 H12B 109.5
C9 C12 H12C 109.5
H12A C12 H12C 109.5
H12B C12 H12C 109.5
C15 C13 C16 105.7(9)
C15 C13 C14 114.8(9)
C16 C13 C14 99.9(9)
C15 C13 P1 112.3(8)
C16 C13 P1 107.4(8)
C14 C13 P1 115.1(6)
C13 C14 H14A 109.5
C13 C14 H14B 109.5
H14A C14 H14B 109.5
C13 C14 H14C 109.5
H14A C14 H14C 109.5
H14B C14 H14C 109.5
C13 C15 H15A 109.5
C13 C15 H15B 109.5
H15A C15 H15B 109.5
C13 C15 H15C 109.5
H15A C15 H15C 109.5
H15B C15 H15C 109.5
C13 C16 H16A 109.5
C13 C16 H16B 109.5
H16A C16 H16B 109.5
C13 C16 H16C 109.5
H16A C16 H16C 109.5
H16B C16 H16C 109.5

loop_
_geom_bond_atom_site_label_1
_geom_bond_atom_site_label_2
_geom_bond_distance
Au1 C1 2.188(4)
Au1 P1 2.2837(9)
Au1 C2 2.593(5)
Sb1 F3 1.810(11)
Sb1 F1 1.810(9)
Sb1 F5 1.83(2)
Sb1 F6 1.834(10)
Sb1 F2 1.851(10)
Sb1 F4 1.893(13)
Sb1 F4' 1.904(12)
Sb1 F3' 1.909(11)
Sb1 F5' 1.92(2)
P1 C9 1.885(4)
P1 C5 1.888(11)
P1 C13 1.895(11)
C1 C2 1.401(8)
C1 H1A 0.894(13)
C1 H1B 1.063(15)
C2 O1 1.288(7)
C2 C3 1.585(12)
C3 H3A 0.9800
C3 H3B 0.9800
C3 H3C 0.9800
C4 O1 1.379(12)
C4 H4A 0.9800
C4 H4B 0.9800
C4 H4C 0.9800
C5 C7 1.502(12)
C5 C8 1.511(12)
C5 C6 1.566(11)
C6 H6A 0.9800
C6 H6B 0.9800
C6 H6C 0.9800
C7 H7A 0.9800
C7 H7B 0.9800
C7 H7C 0.9800
C8 H8A 0.9800
C8 H8B 0.9800
C8 H8C 0.9800
C9 C11 1.522(11)
C9 C10 1.530(12)
C9 C12 1.555(7)
C10 H10A 0.9800
C10 H10B 0.9800
C10 H10C 0.9800
C11 H11A 0.9800
C11 H11B 0.9800
C11 H11C 0.9800
C12 H12A 0.9800
C12 H12B 0.9800
C12 H12C 0.9800
C13 C15 1.509(12)
C13 C16 1.556(13)
C13 C14 1.566(11)
C14 H14A 0.9800
C14 H14B 0.9800
C14 H14C 0.9800
C15 H15A 0.9800
C15 H15B 0.9800
C15 H15C 0.9800
C16 H16A 0.9800
C16 H16B 0.9800
C16 H16C 0.9800

loop_
_geom_torsion_atom_site_label_1
_geom_torsion_atom_site_label_2
_geom_torsion_atom_site_label_3
_geom_torsion_atom_site_label_4
_geom_torsion
C1 Au1 P1 C9 -158(10)
C2 Au1 P1 C9 10.6(6)
C1 Au1 P1 C5 -34(10)
C2 Au1 P1 C5 133.7(4)
C1 Au1 P1 C13 86(11)
C2 Au1 P1 C13 -106.0(5)
P1 Au1 C1 C2 169(10)
Au1 C1 C2 O1 -91.6(6)
Au1 C1 C2 C3 90.6(7)
C1 Au1 C2 O1 121.1(9)
P1 Au1 C2 O1 -58.0(6)
P1 Au1 C2 C1 -179.1(8)
C1 Au1 C2 C3 -117.5(9)
P1 Au1 C2 C3 63.4(7)
C1 C2 O1 C4 1.9(10)
C3 C2 O1 C4 179.8(5)
Au1 C2 O1 C4 -61.7(8)
C9 P1 C5 C7 54.4(9)
C13 P1 C5 C7 176.5(9)
Au1 P1 C5 C7 -65.0(9)
C9 P1 C5 C8 170.4(7)
C13 P1 C5 C8 -67.4(7)
Au1 P1 C5 C8 51.0(8)
C9 P1 C5 C6 -77.2(7)
C13 P1 C5 C6 45.0(6)
Au1 P1 C5 C6 163.4(5)
C5 P1 C9 C11 -54.8(8)
C13 P1 C9 C11 -178.1(8)
Au1 P1 C9 C11 65.8(8)
C5 P1 C9 C10 -171.3(8)
C13 P1 C9 C10 65.3(8)
Au1 P1 C9 C10 -50.8(8)
C5 P1 C9 C12 74.1(8)
C13 P1 C9 C12 -49.2(8)
Au1 P1 C9 C12 -165.3(6)
C9 P1 C13 C15 176.7(8)
C5 P1 C13 C15 51.8(8)
Au1 P1 C13 C15 -67.6(9)
C9 P1 C13 C16 -67.5(8)
C5 P1 C13 C16 167.6(9)
Au1 P1 C13 C16 48.3(8)
C9 P1 C13 C14 42.8(8)
C5 P1 C13 C14 -82.1(7)
Au1 P1 C13 C14 158.5(6)
